data_7125380
loop_
_publ_author_name
'Waked, Alexander E.'
'Chitnis, Saurabh S.'
'Stephan, Douglas W.'

_publ_section_title
;
 P(v) dications: carbon-based Lewis acid initiators for
 hydrodefluorination.
;
_journal_issue 61
_journal_name_full 'Chemical communications (Cambridge, England)'
_journal_page_first 8971
_journal_page_last 8974
_journal_paper_doi 10.1039/c9cc04010b
_journal_volume 55
_journal_year 2019
_chemical_formula_moiety 'C35 H24 N3 O2 P, C2 H3 N, 2(C F3 O3 S), C4 H10 O'
_chemical_formula_sum 'C43 H37 F6 N4 O9 P S2'
_chemical_formula_weight 962.89
_space_group_crystal_system monoclinic
_space_group_IT_number 14
_space_group_name_Hall '-P 2yn'
_space_group_name_H-M_alt 'P 1 21/n 1'
_symmetry_Int_Tables_number 14
_audit_creation_date 2019-04-08
_audit_creation_method
;
Olex2 1.2
(compiled 2018.05.29 svn.r3508 for OlexSys, GUI svn.r5506)
;
_audit_update_record
;
2019-05-24 deposited with the CCDC.	2019-07-03 downloaded from the CCDC.
;
_cell_angle_alpha 90
_cell_angle_beta 100.574(2)
_cell_angle_gamma 90
_cell_formula_units_Z 4
_cell_length_a 10.6663(4)
_cell_length_b 25.7596(10)
_cell_length_c 16.1421(7)
_cell_measurement_reflns_used 5393
_cell_measurement_temperature 150(2)
_cell_measurement_theta_max 20.70
_cell_measurement_theta_min 2.50
_cell_volume 4359.9(3)
_computing_cell_refinement 'SAINT v8.34A (Bruker, 2013)'
_computing_data_reduction 'SAINT v8.34A (Bruker, 2013)'
_computing_molecular_graphics 'Olex2 (Dolomanov et al., 2009)'
_computing_publication_material 'Olex2 (Dolomanov et al., 2009)'
_computing_structure_refinement 'olex2.refine (Bourhis et al., 2015)'
_diffrn_ambient_temperature 150.15
_diffrn_measured_fraction_theta_full 0.9980
_diffrn_measured_fraction_theta_max 0.9980
_diffrn_measurement_device_type 'Bruker APEX-II CCD'
_diffrn_measurement_method '\f and \w scans'
_diffrn_radiation_type 'Mo K\a'
_diffrn_radiation_wavelength 0.71073
_diffrn_reflns_av_R_equivalents 0.1187
_diffrn_reflns_av_unetI/netI 0.0766
_diffrn_reflns_limit_h_max 13
_diffrn_reflns_limit_h_min -13
_diffrn_reflns_limit_k_max 33
_diffrn_reflns_limit_k_min -33
_diffrn_reflns_limit_l_max 20
_diffrn_reflns_limit_l_min -20
_diffrn_reflns_number 75513
_diffrn_reflns_theta_full 27.1018
_diffrn_reflns_theta_max 27.10
_diffrn_reflns_theta_min 2.57
_diffrn_standards_number 0
_exptl_absorpt_coefficient_mu 0.245
_exptl_absorpt_correction_T_max 0.7456
_exptl_absorpt_correction_T_min 0.7140
_exptl_absorpt_correction_type multi-scan
_exptl_absorpt_process_details
;
SADABS-2014/5 (Bruker,2014/5) was used for absorption correction.
wR2(int) was 0.0647 before and 0.0614 after correction.
The Ratio of minimum to maximum transmission is 0.9576.
The \l/2 correction factor is 0.00150.
;
_exptl_crystal_colour orange
_exptl_crystal_colour_primary orange
_exptl_crystal_density_diffrn 1.4668
_exptl_crystal_description shard
_exptl_crystal_F_000 1986.6869
_exptl_crystal_size_max 0.14
_exptl_crystal_size_mid 0.07
_exptl_crystal_size_min 0.055
_refine_diff_density_max 0.6475
_refine_diff_density_min -0.6267
_refine_diff_density_rms 0.1427
_refine_ls_d_res_high 0.7800
_refine_ls_d_res_low 7.9340
_refine_ls_goodness_of_fit_ref 1.0891
_refine_ls_hydrogen_treatment constr
_refine_ls_matrix_type full
_refine_ls_number_constraints 81
_refine_ls_number_parameters 635
_refine_ls_number_reflns 9599
_refine_ls_number_restraints 77
_refine_ls_restrained_S_all 1.0845
_refine_ls_R_factor_all 0.1131
_refine_ls_R_factor_gt 0.0565
_refine_ls_shift/su_max 0.0002
_refine_ls_shift/su_mean 0.0000
_refine_ls_structure_factor_coef Fsqd
_refine_ls_weighting_details 'w=1/[\s^2^(Fo^2^)+(0.0616P)^2^+2.5704P] where P=(Fo^2^+2Fc^2^)/3'
_refine_ls_weighting_scheme calc
_refine_ls_wR_factor_gt 0.1249
_refine_ls_wR_factor_ref 0.1533
_reflns_Friedel_coverage 0.0
_reflns_limit_h_max 10
_reflns_limit_h_min -13
_reflns_limit_k_max 32
_reflns_limit_k_min 0
_reflns_limit_l_max 20
_reflns_limit_l_min -9
_reflns_number_gt 5942
_reflns_number_total 9599
_reflns_threshold_expression I>=2u(I)
_cod_data_source_file c9cc04010b2.cif
_cod_data_source_block mono_a
_cod_original_sg_symbol_Hall '-P 2ybc (x-z,y,z)'
_cod_database_code 7125380
_olex2_refinement_description
;
1. Fixed Uiso
 At 1.2 times of:
  All C(H) groups, All C(H,H) groups
 At 1.5 times of:
  All C(H,H,H) groups
2. Rigid bond restraints
 O9A, C40A, C41A, C42A, C43A
 with sigma for 1-2 distances of 0.01 and sigma for 1-3 distances of 0.01
 O9B, C40B, C41B, C42B, C43B
 with sigma for 1-2 distances of 0.01 and sigma for 1-3 distances of 0.01
 C38, C39, N4
 with sigma for 1-2 distances of 0.01 and sigma for 1-3 distances of 0.01
3. Uiso/Uaniso restraints and constraints
O9A \\sim C40A \\sim C41A \\sim C42A \\sim C43A: within 2A with sigma of 0.04
and sigma for terminal atoms of 0.08
O9B \\sim C40B \\sim C41B \\sim C42B \\sim C43B: within 2A with sigma of 0.04
and sigma for terminal atoms of 0.08
C38 \\sim C39 \\sim N4: within 2A with sigma of 0.01 and sigma for terminal
atoms of 0.02
4. Others
 Sof(O9B)=Sof(C40B)=Sof(H40d)=Sof(H40e)=Sof(H40f)=Sof(C41B)=Sof(H41c)=
 Sof(H41d)=Sof(C42B)=Sof(H42c)=Sof(H42d)=Sof(C43B)=Sof(H43d)=Sof(H43e)=
 Sof(H43f)=1-FVAR(1)
 Sof(O9A)=Sof(C40A)=Sof(H40a)=Sof(H40b)=Sof(H40c)=Sof(C41A)=Sof(H41a)=
 Sof(H41b)=Sof(C42A)=Sof(H42a)=Sof(H42b)=Sof(C43A)=Sof(H43a)=Sof(H43b)=
 Sof(H43c)=FVAR(1)
5.a Secondary CH2 refined with riding coordinates:
 C41A(H41a,H41b), C42A(H42a,H42b), C41B(H41c,H41d), C42B(H42c,H42d)
5.b Me refined with riding coordinates:
 C40A(H40a,H40b,H40c), C43A(H43a,H43b,H43c)
5.c Aromatic/amide H refined with riding coordinates:
 C1(H1), C2(H2), C3(H3), C4(H4), C7(H7), C8(H8), C9(H9), C12(H12), C13(H13),
 C14(H14), C15(H15), C18(H18), C19(H19), C20(H20), C21(H21), C24(H24), C25(H25),
  C26(H26), C27(H27), C31(H31), C32(H32), C33(H33), C34(H34), C35(H35)
5.d Idealised Me refined as rotating group:
 C39(H39a,H39b,H39c), C40B(H40d,H40e,H40f), C43B(H43d,H43e,H43f)
;
_olex2_submission_special_instructions 'No special instructions were received'

loop_
_space_group_symop_id
_space_group_symop_operation_xyz
1 x,y,z
2 -x+1/2,y+1/2,-z+1/2
3 -x,-y,-z
4 x-1/2,-y-1/2,z-1/2

loop_
_atom_site_label
_atom_site_type_symbol
_atom_site_fract_x
_atom_site_fract_y
_atom_site_fract_z
_atom_site_U_iso_or_equiv
_atom_site_adp_type
_atom_site_occupancy
_atom_site_refinement_flags_posn
_atom_site_refinement_flags_adp
_atom_site_disorder_group
P1 P 0.45189(7) 0.30959(3) 0.50346(5) 0.01921(18) Uani 1.000000 . . .
N1 N 0.4474(2) 0.35720(9) 0.59046(15) 0.0199(6) Uani 1.000000 . . .
N2 N 0.2792(2) 0.31947(9) 0.48430(15) 0.0195(5) Uani 1.000000 . . .
N3 N 0.4100(2) 0.26220(9) 0.41218(15) 0.0203(6) Uani 1.000000 . . .
N4 N 0.2748(4) 0.51198(16) 0.8175(3) 0.0787(13) Uani 1.000000 . U .
O1 O 0.41544(19) 0.26097(7) 0.56787(13) 0.0208(5) Uani 1.000000 . . .
O2 O 0.60545(18) 0.29582(7) 0.52871(12) 0.0200(5) Uani 1.000000 . . .
O3 O 0.2145(2) 0.31853(11) 0.75282(18) 0.0496(7) Uani 1.000000 . . .
O4 O 0.2889(2) 0.24522(9) 0.84314(17) 0.0421(7) Uani 1.000000 . . .
O5 O 0.4352(2) 0.29354(9) 0.77356(16) 0.0384(6) Uani 1.000000 . . .
O6 O 0.8465(2) 0.38792(9) 0.62277(19) 0.0472(7) Uani 1.000000 . . .
O7 O 0.8176(2) 0.46654(11) 0.69912(16) 0.0448(7) Uani 1.000000 . . .
O8 O 1.0178(2) 0.45034(10) 0.65284(16) 0.0404(6) Uani 1.000000 . . .
C1 C 0.5526(3) 0.37671(12) 0.63916(19) 0.0239(7) Uani 1.000000 . . .
H1 H 0.6345(3) 0.36629(12) 0.63022(19) 0.0287(8) Uiso 1.000000 R . .
C2 C 0.5421(3) 0.41182(12) 0.7021(2) 0.0292(8) Uani 1.000000 . . .
H2 H 0.6165(3) 0.42530(12) 0.7370(2) 0.0351(9) Uiso 1.000000 R . .
C3 C 0.4227(3) 0.42721(12) 0.7141(2) 0.0284(8) Uani 1.000000 . . .
H3 H 0.4149(3) 0.45061(12) 0.7583(2) 0.0341(9) Uiso 1.000000 R . .
C4 C 0.3139(3) 0.40866(12) 0.6617(2) 0.0261(7) Uani 1.000000 . . .
H4 H 0.2314(3) 0.41993(12) 0.6680(2) 0.0314(9) Uiso 1.000000 R . .
C5 C 0.3297(3) 0.37336(11) 0.60021(19) 0.0220(7) Uani 1.000000 . . .
C6 C 0.2296(3) 0.35079(11) 0.53667(19) 0.0214(7) Uani 1.000000 . . .
C7 C 0.0993(3) 0.35852(12) 0.5239(2) 0.0251(7) Uani 1.000000 . . .
H7 H 0.0626(3) 0.38035(12) 0.5605(2) 0.0302(9) Uiso 1.000000 R . .
C8 C 0.0232(3) 0.33367(12) 0.4565(2) 0.0271(7) Uani 1.000000 . . .
H8 H -0.0663(3) 0.33955(12) 0.4457(2) 0.0326(9) Uiso 1.000000 R . .
C9 C 0.0761(3) 0.30028(12) 0.4046(2) 0.0251(7) Uani 1.000000 . . .
H9 H 0.0239(3) 0.28284(12) 0.3590(2) 0.0301(9) Uiso 1.000000 R . .
C10 C 0.2066(3) 0.29314(11) 0.42095(19) 0.0214(7) Uani 1.000000 . . .
C11 C 0.2834(3) 0.25832(11) 0.37911(19) 0.0204(7) Uani 1.000000 . . .
C12 C 0.2389(3) 0.22417(12) 0.31542(19) 0.0256(7) Uani 1.000000 . . .
H12 H 0.1502(3) 0.22140(12) 0.29350(19) 0.0307(9) Uiso 1.000000 R . .
C13 C 0.3266(3) 0.19367(12) 0.2836(2) 0.0273(7) Uani 1.000000 . . .
H13 H 0.2983(3) 0.16950(12) 0.2397(2) 0.0328(9) Uiso 1.000000 R . .
C14 C 0.4556(3) 0.19872(12) 0.3164(2) 0.0275(7) Uani 1.000000 . . .
H14 H 0.5163(3) 0.17835(12) 0.2945(2) 0.0330(9) Uiso 1.000000 R . .
C15 C 0.4951(3) 0.23327(12) 0.3805(2) 0.0242(7) Uani 1.000000 . . .
H15 H 0.5835(3) 0.23683(12) 0.4027(2) 0.0290(8) Uiso 1.000000 R . .
C16 C 0.6296(3) 0.25395(11) 0.58330(18) 0.0198(6) Uani 1.000000 . . .
C17 C 0.7542(3) 0.23450(11) 0.61319(18) 0.0208(7) Uani 1.000000 . . .
C18 C 0.8653(3) 0.25857(12) 0.59526(19) 0.0237(7) Uani 1.000000 . . .
H18 H 0.8582(3) 0.28794(12) 0.55910(19) 0.0285(8) Uiso 1.000000 R . .
C19 C 0.9830(3) 0.23959(13) 0.6300(2) 0.0290(8) Uani 1.000000 . . .
H19 H 1.0579(3) 0.25594(13) 0.6187(2) 0.0348(9) Uiso 1.000000 R . .
C20 C 0.9921(3) 0.19610(14) 0.6820(2) 0.0341(8) Uani 1.000000 . . .
H20 H 1.0740(3) 0.18289(14) 0.7056(2) 0.0409(10) Uiso 1.000000 R . .
C21 C 0.8859(3) 0.17191(13) 0.6998(2) 0.0288(8) Uani 1.000000 . . .
H21 H 0.8957(3) 0.14238(13) 0.7357(2) 0.0346(9) Uiso 1.000000 R . .
C22 C 0.7615(3) 0.19010(12) 0.66578(19) 0.0238(7) Uani 1.000000 . . .
C23 C 0.6461(3) 0.16675(12) 0.68560(19) 0.0242(7) Uani 1.000000 . . .
C24 C 0.6475(4) 0.12024(12) 0.7320(2) 0.0320(8) Uani 1.000000 . . .
H24 H 0.7266(4) 0.10323(12) 0.7509(2) 0.0384(10) Uiso 1.000000 R . .
C25 C 0.5389(4) 0.09899(13) 0.7504(2) 0.0369(9) Uani 1.000000 . . .
H25 H 0.5430(4) 0.06751(13) 0.7814(2) 0.0443(10) Uiso 1.000000 R . .
C26 C 0.4217(4) 0.12335(13) 0.7238(2) 0.0369(9) Uani 1.000000 . . .
H26 H 0.3465(4) 0.10852(13) 0.7374(2) 0.0443(11) Uiso 1.000000 R . .
C27 C 0.4140(3) 0.16872(13) 0.6780(2) 0.0296(8) Uani 1.000000 . . .
H27 H 0.3339(3) 0.18527(13) 0.6607(2) 0.0355(9) Uiso 1.000000 R . .
C28 C 0.5249(3) 0.19049(11) 0.65696(19) 0.0228(7) Uani 1.000000 . . .
C29 C 0.5240(3) 0.23486(11) 0.60495(19) 0.0208(7) Uani 1.000000 . . .
C30 C 0.4844(3) 0.36180(11) 0.43089(18) 0.0201(6) Uani 1.000000 . . .
C31 C 0.4066(3) 0.40535(12) 0.41301(19) 0.0248(7) Uani 1.000000 . . .
H31 H 0.3331(3) 0.40875(12) 0.43812(19) 0.0297(9) Uiso 1.000000 R . .
C32 C 0.4346(3) 0.44364(12) 0.3593(2) 0.0296(8) Uani 1.000000 . . .
H32 H 0.3803(3) 0.47297(12) 0.3477(2) 0.0355(9) Uiso 1.000000 R . .
C33 C 0.5411(3) 0.43947(13) 0.3226(2) 0.0314(8) Uani 1.000000 . . .
H33 H 0.5599(3) 0.46563(13) 0.2853(2) 0.0377(10) Uiso 1.000000 R . .
C34 C 0.6206(3) 0.39687(12) 0.3407(2) 0.0269(7) Uani 1.000000 . . .
H34 H 0.6952(3) 0.39426(12) 0.3165(2) 0.0323(9) Uiso 1.000000 R . .
C35 C 0.5923(3) 0.35817(12) 0.39341(19) 0.0226(7) Uani 1.000000 . . .
H35 H 0.6466(3) 0.32879(12) 0.40436(19) 0.0271(8) Uiso 1.000000 R . .
C36 C 0.3533(5) 0.33578(16) 0.8961(3) 0.0566(12) Uani 1.000000 . . .
C37 C 0.8220(3) 0.47314(13) 0.5417(2) 0.0351(9) Uani 1.000000 . . .
C38 C 0.1903(5) 0.49634(19) 0.8398(3) 0.0636(12) Uani 1.000000 . U .
C39 C 0.0783(5) 0.4754(2) 0.8692(4) 0.0886(17) Uani 1.000000 . U .
H39a H 0.081(2) 0.4860(13) 0.9278(9) 0.133(3) Uiso 1.000000 GR . .
H39b H 0.0006(5) 0.4889(12) 0.8338(16) 0.133(3) Uiso 1.000000 GR . .
H39c H 0.079(2) 0.4375(3) 0.866(2) 0.133(3) Uiso 1.000000 GR . .
S1 S 0.31876(8) 0.29353(3) 0.80614(6) 0.0323(2) Uani 1.000000 . . .
S2 S 0.88306(8) 0.44105(3) 0.64063(6) 0.0296(2) Uani 1.000000 . . .
F1 F 0.2561(3) 0.33706(10) 0.93805(18) 0.0896(10) Uani 1.000000 . . .
F2 F 0.4572(3) 0.31962(12) 0.95011(17) 0.0893(10) Uani 1.000000 . . .
F3 F 0.3766(3) 0.38431(9) 0.87517(16) 0.0813(9) Uani 1.000000 . . .
F4 F 0.8722(2) 0.45308(9) 0.47890(14) 0.0559(6) Uani 1.000000 . . .
F5 F 0.8489(2) 0.52382(8) 0.54500(16) 0.0575(7) Uani 1.000000 . . .
F6 F 0.6954(2) 0.46888(9) 0.52106(14) 0.0523(6) Uani 1.000000 . . .
O9A O 0.2372(15) 0.5302(6) 1.0529(5) 0.058(4) Uani 0.481(17) . U 1
C40A C 0.124(3) 0.6106(9) 1.0230(17) 0.095(6) Uani 0.481(17) . U 1
H40a H 0.122(3) 0.6477(9) 1.0092(17) 0.142(9) Uiso 0.481(17) R . 1
H40b H 0.068(3) 0.5917(9) 0.9784(17) 0.142(9) Uiso 0.481(17) R . 1
H40c H 0.095(3) 0.6056(9) 1.0767(17) 0.142(9) Uiso 0.481(17) R . 1
C41A C 0.274(2) 0.5883(5) 1.0312(13) 0.109(6) Uani 0.481(17) . U 1
H41a H 0.334(2) 0.6048(5) 1.0776(13) 0.131(7) Uiso 0.481(17) R . 1
H41b H 0.306(2) 0.5907(5) 0.9777(13) 0.131(7) Uiso 0.481(17) R . 1
C42A C 0.3174(14) 0.4976(5) 1.1116(8) 0.069(4) Uani 0.481(17) . U 1
H42a H 0.4043(14) 0.5125(5) 1.1254(8) 0.083(5) Uiso 0.481(17) R . 1
H42b H 0.2830(14) 0.4946(5) 1.1643(8) 0.083(5) Uiso 0.481(17) R . 1
C43A C 0.3216(19) 0.4470(7) 1.0732(11) 0.075(5) Uani 0.481(17) . U 1
H43a H 0.3763(19) 0.4239(7) 1.1124(11) 0.112(7) Uiso 0.481(17) R . 1
H43b H 0.2353(19) 0.4326(7) 1.0600(11) 0.112(7) Uiso 0.481(17) R . 1
H43c H 0.3562(19) 0.4504(7) 1.0212(11) 0.112(7) Uiso 0.481(17) R . 1
O9B O 0.245(3) 0.5334(10) 1.0543(13) 0.161(7) Uani 0.519(17) . U 2
C40B C 0.167(4) 0.6118(13) 1.011(2) 0.147(11) Uani 0.519(17) . U 2
H40d H 0.156(12) 0.6472(17) 1.031(3) 0.220(17) Uiso 0.519(17) GR . 2
H40e H 0.218(7) 0.613(5) 0.967(4) 0.220(17) Uiso 0.519(17) GR . 2
H40f H 0.083(7) 0.597(3) 0.989(6) 0.220(17) Uiso 0.519(17) GR . 2
C41B C 0.2305(15) 0.5804(5) 1.0806(8) 0.087(4) Uani 0.519(17) . U 2
H41c H 0.1794(15) 0.5797(5) 1.1260(8) 0.105(5) Uiso 0.519(17) R . 2
H41d H 0.3149(15) 0.5956(5) 1.1038(8) 0.105(5) Uiso 0.519(17) R . 2
C42B C 0.368(2) 0.5081(6) 1.0654(16) 0.135(7) Uani 0.519(17) . U 2
H42c H 0.400(2) 0.5113(6) 1.0119(16) 0.162(8) Uiso 0.519(17) R . 2
H42d H 0.428(2) 0.5277(6) 1.1087(16) 0.162(8) Uiso 0.519(17) R . 2
C43B C 0.376(3) 0.4562(11) 1.0886(17) 0.176(11) Uani 0.519(17) . U 2
H43d H 0.452(10) 0.4406(19) 1.073(10) 0.264(16) Uiso 0.519(17) GR . 2
H43e H 0.381(17) 0.4533(11) 1.150(2) 0.264(16) Uiso 0.519(17) GR . 2
H43f H 0.299(8) 0.4380(18) 1.060(9) 0.264(16) Uiso 0.519(17) GR . 2

loop_
_atom_site_aniso_label
_atom_site_aniso_U_11
_atom_site_aniso_U_22
_atom_site_aniso_U_33
_atom_site_aniso_U_12
_atom_site_aniso_U_13
_atom_site_aniso_U_23
P1 0.0165(4) 0.0198(4) 0.0227(4) 0.0006(3) 0.0070(3) 0.0012(3)
N1 0.0208(14) 0.0190(13) 0.0219(13) 0.0007(11) 0.0088(11) 0.0021(10)
N2 0.0167(13) 0.0196(13) 0.0233(13) 0.0019(10) 0.0064(11) 0.0045(10)
N3 0.0181(14) 0.0199(13) 0.0247(14) 0.0008(11) 0.0092(11) 0.0020(11)
N4 0.081(3) 0.069(3) 0.101(3) 0.019(2) 0.057(3) 0.005(2)
O1 0.0167(11) 0.0211(11) 0.0259(11) 0.0018(9) 0.0074(9) 0.0055(9)
O2 0.0158(11) 0.0212(11) 0.0234(11) 0.0011(9) 0.0049(9) 0.0038(9)
O3 0.0218(14) 0.0641(18) 0.0633(18) 0.0086(13) 0.0084(13) 0.0309(15)
O4 0.0310(15) 0.0351(14) 0.0626(18) -0.0027(11) 0.0146(13) 0.0138(13)
O5 0.0211(13) 0.0462(15) 0.0501(16) 0.0027(11) 0.0123(11) 0.0098(12)
O6 0.0422(16) 0.0258(13) 0.078(2) 0.0004(12) 0.0218(14) 0.0075(13)
O7 0.0332(15) 0.0644(18) 0.0395(15) 0.0095(13) 0.0134(12) -0.0069(13)
O8 0.0194(13) 0.0500(16) 0.0520(16) 0.0022(11) 0.0069(11) -0.0084(13)
C1 0.0203(18) 0.0251(17) 0.0267(17) -0.0027(13) 0.0057(14) 0.0026(13)
C2 0.034(2) 0.0265(18) 0.0278(18) -0.0068(15) 0.0084(15) -0.0014(14)
C3 0.042(2) 0.0199(17) 0.0258(17) -0.0040(15) 0.0122(16) 0.0001(13)
C4 0.032(2) 0.0205(16) 0.0297(18) 0.0020(14) 0.0157(15) 0.0008(13)
C5 0.0204(17) 0.0210(16) 0.0277(17) 0.0004(13) 0.0120(14) 0.0046(13)
C6 0.0215(17) 0.0172(15) 0.0288(17) 0.0015(13) 0.0133(14) 0.0024(13)
C7 0.0218(18) 0.0225(16) 0.0344(19) 0.0039(14) 0.0136(14) 0.0038(14)
C8 0.0178(17) 0.0285(18) 0.0358(19) 0.0011(14) 0.0069(14) 0.0044(15)
C9 0.0199(17) 0.0259(17) 0.0301(18) -0.0022(13) 0.0062(14) 0.0037(14)
C10 0.0211(17) 0.0202(15) 0.0238(16) -0.0008(13) 0.0065(13) 0.0040(13)
C11 0.0163(17) 0.0202(15) 0.0255(16) -0.0002(12) 0.0063(13) 0.0043(13)
C12 0.0255(19) 0.0258(17) 0.0255(17) -0.0024(14) 0.0046(14) 0.0010(14)
C13 0.0312(19) 0.0232(17) 0.0279(17) -0.0027(14) 0.0061(15) -0.0026(14)
C14 0.0292(19) 0.0231(17) 0.0337(18) 0.0015(14) 0.0147(15) -0.0022(14)
C15 0.0202(17) 0.0233(16) 0.0311(18) -0.0003(13) 0.0099(14) 0.0000(14)
C16 0.0235(17) 0.0162(15) 0.0199(15) 0.0030(13) 0.0047(13) 0.0029(12)
C17 0.0229(17) 0.0211(16) 0.0189(15) 0.0031(13) 0.0052(13) -0.0008(12)
C18 0.0234(18) 0.0251(17) 0.0238(16) 0.0013(13) 0.0076(13) 0.0011(13)
C19 0.0214(19) 0.037(2) 0.0289(18) 0.0018(15) 0.0064(14) 0.0032(15)
C20 0.0250(19) 0.041(2) 0.0339(19) 0.0109(16) 0.0001(15) 0.0036(16)
C21 0.0274(19) 0.0291(18) 0.0293(18) 0.0058(15) 0.0032(15) 0.0069(14)
C22 0.0255(18) 0.0239(16) 0.0211(16) 0.0033(14) 0.0018(13) -0.0016(13)
C23 0.0289(19) 0.0220(16) 0.0221(16) 0.0013(14) 0.0059(14) 0.0004(13)
C24 0.039(2) 0.0258(18) 0.0309(18) 0.0034(15) 0.0048(16) 0.0074(14)
C25 0.045(2) 0.0257(18) 0.042(2) 0.0004(17) 0.0153(18) 0.0088(16)
C26 0.037(2) 0.032(2) 0.047(2) -0.0062(16) 0.0215(18) 0.0070(16)
C27 0.0286(19) 0.0283(18) 0.0341(19) -0.0019(15) 0.0118(15) 0.0029(15)
C28 0.0246(17) 0.0201(15) 0.0250(16) -0.0012(13) 0.0082(13) -0.0009(13)
C29 0.0178(17) 0.0228(16) 0.0227(16) 0.0041(13) 0.0058(13) 0.0019(13)
C30 0.0205(17) 0.0200(15) 0.0208(15) -0.0022(13) 0.0063(13) -0.0009(12)
C31 0.0248(18) 0.0238(17) 0.0276(17) 0.0021(14) 0.0097(14) 0.0001(13)
C32 0.036(2) 0.0215(17) 0.0320(19) 0.0001(15) 0.0088(16) 0.0010(14)
C33 0.042(2) 0.0234(17) 0.0304(18) -0.0084(16) 0.0119(16) 0.0017(14)
C34 0.0238(18) 0.0290(18) 0.0311(18) -0.0066(14) 0.0136(14) -0.0018(14)
C35 0.0182(17) 0.0239(16) 0.0265(17) -0.0010(13) 0.0065(13) 0.0020(13)
C36 0.089(4) 0.039(2) 0.047(3) -0.011(2) 0.027(3) 0.012(2)
C37 0.034(2) 0.031(2) 0.042(2) 0.0051(16) 0.0122(17) -0.0030(16)
C38 0.069(3) 0.066(3) 0.059(3) 0.012(2) 0.023(2) 0.001(2)
C39 0.076(4) 0.119(4) 0.070(3) -0.020(3) 0.013(3) 0.007(3)
S1 0.0214(5) 0.0351(5) 0.0417(5) 0.0008(4) 0.0096(4) 0.0095(4)
S2 0.0216(5) 0.0314(5) 0.0379(5) 0.0028(4) 0.0110(4) 0.0006(4)
F1 0.155(3) 0.0632(18) 0.0722(19) -0.0088(18) 0.076(2) -0.0054(14)
F2 0.122(3) 0.088(2) 0.0443(16) -0.0450(19) -0.0203(16) 0.0138(15)
F3 0.159(3) 0.0383(14) 0.0542(16) -0.0272(16) 0.0401(17) -0.0004(12)
F4 0.0604(16) 0.0716(17) 0.0404(13) 0.0154(13) 0.0218(12) -0.0020(12)
F5 0.0652(17) 0.0310(12) 0.0790(18) 0.0074(11) 0.0201(13) 0.0144(11)
F6 0.0335(13) 0.0695(16) 0.0503(14) 0.0108(11) -0.0021(10) -0.0104(12)
O9A 0.104(8) 0.046(5) 0.016(4) 0.006(4) -0.011(4) 0.000(3)
C40A 0.195(16) 0.055(8) 0.039(7) 0.035(9) 0.034(9) 0.006(6)
C41A 0.166(14) 0.064(7) 0.090(12) -0.005(7) 0.006(9) 0.015(7)
C42A 0.103(10) 0.060(6) 0.042(6) 0.031(6) 0.009(5) 0.009(4)
C43A 0.117(13) 0.054(6) 0.052(7) 0.021(7) 0.014(8) 0.005(5)
O9B 0.226(16) 0.092(9) 0.172(14) 0.034(9) 0.053(11) -0.010(8)
C40B 0.23(3) 0.121(14) 0.083(16) 0.053(14) 0.027(13) 0.017(11)
C41B 0.141(12) 0.069(7) 0.054(7) -0.003(7) 0.022(7) -0.001(5)
C42B 0.167(15) 0.088(9) 0.135(15) 0.007(8) -0.009(11) -0.008(9)
C43B 0.23(3) 0.121(13) 0.146(17) 0.013(13) -0.042(14) 0.051(13)

loop_
_atom_type_symbol
_atom_type_scat_dispersion_real
_atom_type_scat_dispersion_imag
_atom_type_scat_Cromer_Mann_a1
_atom_type_scat_Cromer_Mann_a2
_atom_type_scat_Cromer_Mann_a3
_atom_type_scat_Cromer_Mann_a4
_atom_type_scat_Cromer_Mann_b1
_atom_type_scat_Cromer_Mann_b2
_atom_type_scat_Cromer_Mann_b3
_atom_type_scat_Cromer_Mann_b4
_atom_type_scat_Cromer_Mann_c
_atom_type_scat_source
_atom_type_scat_dispersion_source
C 0.00347 0.00161 2.31000 1.02000 1.58860 0.86500 20.84390 10.20750 0.56870 51.65120 0.215599998832 'International Tables Volume C Table 6.1.1.4 (pp. 500-502)' 'Henke, Gullikson and Davis, At. Data and Nucl. Data Tables, 1993, 54, 2'
F 0.01794 0.01033 3.53920 2.64120 1.51700 1.02430 10.28250 4.29440 0.26150 26.14760 0.277599990368 'International Tables Volume C Table 6.1.1.4 (pp. 500-502)' 'Henke, Gullikson and Davis, At. Data and Nucl. Data Tables, 1993, 54, 2'
H 0.00000 0.00000 0.49300 0.32291 0.14019 0.04081 10.51090 26.12570 3.14236 57.79970 0.0030380000826 'International Tables Volume C Table 6.1.1.4 (pp. 500-502)' 'Henke, Gullikson and Davis, At. Data and Nucl. Data Tables, 1993, 54, 2'
O 0.01158 0.00611 3.04850 2.28680 1.54630 0.86700 13.27710 5.70110 0.32390 32.90890 0.250800013542 'International Tables Volume C Table 6.1.1.4 (pp. 500-502)' 'Henke, Gullikson and Davis, At. Data and Nucl. Data Tables, 1993, 54, 2'
N 0.00653 0.00323 12.21260 3.13220 2.01250 1.16630 0.00570 9.89330 28.99750 0.58260 -11.5290002823 'International Tables Volume C Table 6.1.1.4 (pp. 500-502)' 'Henke, Gullikson and Davis, At. Data and Nucl. Data Tables, 1993, 54, 2'
P 0.10434 0.09671 6.43450 4.17910 1.78000 1.49080 1.90670 27.15700 0.52600 68.16450 1.11489999294 'International Tables Volume C Table 6.1.1.4 (pp. 500-502)' 'Henke, Gullikson and Davis, At. Data and Nucl. Data Tables, 1993, 54, 2'
S 0.12424 0.12443 6.90530 5.20340 1.43790 1.58630 1.46790 22.21510 0.25360 56.17200 0.866900026798 'International Tables Volume C Table 6.1.1.4 (pp. 500-502)' 'Henke, Gullikson and Davis, At. Data and Nucl. Data Tables, 1993, 54, 2'

loop_
_geom_angle_atom_site_label_1
_geom_angle_atom_site_label_2
_geom_angle_atom_site_label_3
_geom_angle
N2 P1 N1 82.63(11)
N3 P1 N1 165.19(11)
N3 P1 N2 82.66(11)
O1 P1 N1 89.07(10)
O1 P1 N2 82.59(10)
O1 P1 N3 87.36(10)
O2 P1 N1 96.69(11)
O2 P1 N2 173.62(11)
O2 P1 N3 97.74(11)
O2 P1 O1 91.06(10)
C30 P1 N1 91.84(12)
C30 P1 N2 95.22(12)
C30 P1 N3 91.18(12)
C30 P1 O1 177.51(13)
C30 P1 O2 91.14(12)
C1 N1 P1 123.4(2)
C5 N1 P1 116.0(2)
C5 N1 C1 120.5(3)
C6 N2 P1 118.5(2)
C10 N2 P1 118.7(2)
C10 N2 C6 122.7(3)
C11 N3 P1 115.21(19)
C15 N3 P1 124.8(2)
C15 N3 C11 120.0(3)
C29 O1 P1 110.70(17)
C16 O2 P1 112.58(17)
H1 C1 N1 119.88(17)
C2 C1 N1 120.2(3)
C2 C1 H1 119.9(2)
H2 C2 C1 120.2(2)
C3 C2 C1 119.5(3)
C3 C2 H2 120.25(19)
H3 C3 C2 119.83(19)
C4 C3 C2 120.3(3)
C4 C3 H3 119.83(19)
H4 C4 C3 121.09(19)
C5 C4 C3 117.8(3)
C5 C4 H4 121.09(19)
C4 C5 N1 121.5(3)
C6 C5 N1 111.7(3)
C6 C5 C4 126.8(3)
C5 C6 N2 111.0(3)
C7 C6 N2 119.6(3)
C7 C6 C5 129.3(3)
H7 C7 C6 120.74(18)
C8 C7 C6 118.5(3)
C8 C7 H7 120.74(18)
H8 C8 C7 119.55(18)
C9 C8 C7 120.9(3)
C9 C8 H8 119.55(19)
H9 C9 C8 120.87(19)
C10 C9 C8 118.3(3)
C10 C9 H9 120.87(19)
C9 C10 N2 119.9(3)
C11 C10 N2 111.5(3)
C11 C10 C9 128.6(3)
C10 C11 N3 111.9(3)
C12 C11 N3 121.6(3)
C12 C11 C10 126.5(3)
H12 C12 C11 120.78(18)
C13 C12 C11 118.4(3)
C13 C12 H12 120.78(19)
H13 C13 C12 120.19(19)
C14 C13 C12 119.6(3)
C14 C13 H13 120.19(18)
H14 C14 C13 120.19(18)
C15 C14 C13 119.6(3)
C15 C14 H14 120.19(19)
C14 C15 N3 120.8(3)
H15 C15 N3 119.62(18)
H15 C15 C14 119.62(19)
C17 C16 O2 122.9(3)
C29 C16 O2 112.7(3)
C29 C16 C17 124.3(3)
C18 C17 C16 122.9(3)
C22 C17 C16 115.7(3)
C22 C17 C18 121.4(3)
H18 C18 C17 120.00(18)
C19 C18 C17 120.0(3)
C19 C18 H18 120.00(19)
H19 C19 C18 120.27(19)
C20 C19 C18 119.5(3)
C20 C19 H19 120.27(19)
H20 C20 C19 119.19(19)
C21 C20 C19 121.6(3)
C21 C20 H20 119.2(2)
H21 C21 C20 119.4(2)
C22 C21 C20 121.3(3)
C22 C21 H21 119.37(18)
C21 C22 C17 116.3(3)
C23 C22 C17 120.6(3)
C23 C22 C21 123.1(3)
C24 C23 C22 122.7(3)
C28 C23 C22 120.2(3)
C28 C23 C24 117.1(3)
H24 C24 C23 119.0(2)
C25 C24 C23 122.0(3)
C25 C24 H24 119.0(2)
H25 C25 C24 119.9(2)
C26 C25 C24 120.1(3)
C26 C25 H25 119.9(2)
H26 C26 C25 119.7(2)
C27 C26 C25 120.6(3)
C27 C26 H26 119.7(2)
H27 C27 C26 120.1(2)
C28 C27 C26 119.9(3)
C28 C27 H27 120.06(19)
C27 C28 C23 120.2(3)
C29 C28 C23 116.4(3)
C29 C28 C27 123.4(3)
C16 C29 O1 112.9(3)
C28 C29 O1 124.4(3)
C28 C29 C16 122.6(3)
C31 C30 P1 122.7(2)
C35 C30 P1 119.2(2)
C35 C30 C31 118.0(3)
H31 C31 C30 119.49(17)
C32 C31 C30 121.0(3)
C32 C31 H31 119.49(19)
H32 C32 C31 119.86(19)
C33 C32 C31 120.3(3)
C33 C32 H32 119.9(2)
H33 C33 C32 120.2(2)
C34 C33 C32 119.5(3)
C34 C33 H33 120.25(18)
H34 C34 C33 119.75(18)
C35 C34 C33 120.5(3)
C35 C34 H34 119.75(19)
C34 C35 C30 120.6(3)
H35 C35 C30 119.69(17)
H35 C35 C34 119.69(19)
F1 C36 S1 111.1(3)
F2 C36 S1 111.0(3)
F2 C36 F1 107.6(4)
F3 C36 S1 112.6(3)
F3 C36 F1 107.6(4)
F3 C36 F2 106.6(4)
F4 C37 S2 111.3(2)
F5 C37 S2 111.8(3)
F5 C37 F4 107.2(3)
F6 C37 S2 111.5(2)
F6 C37 F4 107.9(3)
F6 C37 F5 106.9(3)
C39 C38 N4 179.8(6)
H39a C39 C38 109.5
H39b C39 C38 109.5
H39b C39 H39a 109.5
H39c C39 C38 109.5
H39c C39 H39a 109.5
H39c C39 H39b 109.5
O4 S1 O3 115.61(15)
O5 S1 O3 114.19(15)
O5 S1 O4 115.09(15)
C36 S1 O3 103.6(2)
C36 S1 O4 102.49(17)
C36 S1 O5 103.46(19)
O7 S2 O6 114.94(16)
O8 S2 O6 114.48(15)
O8 S2 O7 115.46(15)
C37 S2 O6 102.55(17)
C37 S2 O7 103.44(16)
C37 S2 O8 103.55(16)
C42A O9A C41A 123.6(13)
H40b C40A H40a 109.5
H40c C40A H40a 109.5
H40c C40A H40b 109.5
C41A C40A H40a 109.5
C41A C40A H40b 109.5
C41A C40A H40c 109.5
C40A C41A O9A 94.0(15)
H41a C41A O9A 112.9(7)
H41a C41A C40A 112.9(11)
H41b C41A O9A 112.9(9)
H41b C41A C40A 112.9(11)
H41b C41A H41a 110.33847028(3)
H42a C42A O9A 110.1(9)
H42b C42A O9A 110.1(8)
H42b C42A H42a 108.44662932(3)
C43A C42A O9A 107.9(11)
C43A C42A H42a 110.1(9)
C43A C42A H42b 110.1(9)
H43a C43A C42A 109.5
H43b C43A C42A 109.5
H43b C43A H43a 109.5
H43c C43A C42A 109.5
H43c C43A H43a 109.5
H43c C43A H43b 109.5
C42B O9B C41B 122(2)
H40e C40B H40d 109.5
H40f C40B H40d 109.5
H40f C40B H40e 109.5
C41B C40B H40d 109.5
C41B C40B H40e 109.5
C41B C40B H40f 109.5
C40B C41B O9B 109.6(19)
H41c C41B O9B 109.8(15)
H41c C41B C40B 109.8(16)
H41d C41B O9B 109.8(15)
H41d C41B C40B 109.8(17)
H41d C41B H41c 108.2
H42c C42B O9B 107.8(14)
H42d C42B O9B 107.8(12)
H42d C42B H42c 107.1
C43B C42B O9B 118(2)
C43B C42B H42c 107.8(18)
C43B C42B H42d 107.8(15)
H43d C43B C42B 109.5
H43e C43B C42B 109.5
H43e C43B H43d 109.5
H43f C43B C42B 109.5
H43f C43B H43d 109.5
H43f C43B H43e 109.5

loop_
_geom_bond_atom_site_label_1
_geom_bond_atom_site_label_2
_geom_bond_distance
P1 N1 1.872(3)
P1 N2 1.828(2)
P1 N3 1.902(3)
P1 O1 1.717(2)
P1 O2 1.652(2)
P1 C30 1.857(3)
N1 C1 1.344(4)
N1 C5 1.359(4)
N2 C6 1.346(4)
N2 C10 1.347(4)
N3 C11 1.362(4)
N3 C15 1.346(4)
N4 C38 1.107(6)
O1 C29 1.377(3)
O2 C16 1.387(3)
O3 S1 1.429(3)
O4 S1 1.441(2)
O5 S1 1.435(2)
O6 S2 1.438(3)
O7 S2 1.432(2)
O8 S2 1.434(2)
C1 H1 0.9500
C1 C2 1.381(4)
C2 H2 0.9500
C2 C3 1.381(5)
C3 H3 0.9500
C3 C4 1.389(5)
C4 H4 0.9500
C4 C5 1.379(4)
C5 C6 1.459(4)
C6 C7 1.381(4)
C7 H7 0.9500
C7 C8 1.389(5)
C8 H8 0.9500
C8 C9 1.391(4)
C9 H9 0.9500
C9 C10 1.380(4)
C10 C11 1.461(4)
C11 C12 1.370(4)
C12 H12 0.9500
C12 C13 1.390(4)
C13 H13 0.9500
C13 C14 1.386(4)
C14 H14 0.9500
C14 C15 1.371(4)
C15 H15 0.9500
C16 C17 1.419(4)
C16 C29 1.333(4)
C17 C18 1.414(4)
C17 C22 1.418(4)
C18 H18 0.9500
C18 C19 1.368(4)
C19 H19 0.9500
C19 C20 1.393(5)
C20 H20 0.9500
C20 C21 1.369(5)
C21 H21 0.9500
C21 C22 1.420(4)
C22 C23 1.458(4)
C23 C24 1.411(4)
C23 C28 1.428(4)
C24 H24 0.9500
C24 C25 1.362(5)
C25 H25 0.9500
C25 C26 1.394(5)
C26 H26 0.9500
C26 C27 1.377(5)
C27 H27 0.9500
C27 C28 1.406(4)
C28 C29 1.417(4)
C30 C31 1.394(4)
C30 C35 1.399(4)
C31 H31 0.9500
C31 C32 1.381(4)
C32 H32 0.9500
C32 C33 1.379(5)
C33 H33 0.9500
C33 C34 1.384(5)
C34 H34 0.9500
C34 C35 1.380(4)
C35 H35 0.9500
C36 S1 1.798(5)
C36 F1 1.339(5)
C36 F2 1.344(5)
C36 F3 1.330(4)
C37 S2 1.811(4)
C37 F4 1.334(4)
C37 F5 1.336(4)
C37 F6 1.335(4)
C38 C39 1.466(7)
C39 H39a 0.9800
C39 H39b 0.9800
C39 H39c 0.9800
O9A C41A 1.60(2)
O9A C42A 1.428(18)
C40A H40a 0.9800
C40A H40b 0.9800
C40A H40c 0.9800
C40A C41A 1.68(4)
C41A H41a 0.9900
C41A H41b 0.9900
C42A H42a 0.9900
C42A H42b 0.9900
C42A C43A 1.45(2)
C43A H43a 0.9800
C43A H43b 0.9800
C43A H43c 0.9800
O9B C41B 1.30(2)
O9B C42B 1.45(3)
C40B H40d 0.9800
C40B H40e 0.9800
C40B H40f 0.9800
C40B C41B 1.45(4)
C41B H41c 0.9900
C41B H41d 0.9900
C42B H42c 0.9900
C42B H42d 0.9900
C42B C43B 1.39(3)
C43B H43d 0.9800
C43B H43e 0.9800
C43B H43f 0.9800

loop_
_restr_u_rigid_atom_site_label_1
_restr_u_rigid_atom_site_label_2
_restr_u_rigid_target_weight_param
_restr_u_rigid_u_parallel
_restr_u_rigid_diff
N4 C38 0.0100 0.0619 -0.0077
N4 C39 0.0100 0.0621 -0.0077
C38 C39 0.0100 0.0659 -0.0000
O9A C40A 0.0100 0.0554 -0.0071
O9A C41A 0.0100 0.0601 -0.0098
O9A C42A 0.0100 0.0379 -0.0033
O9A C43A 0.0100 0.0483 0.0012
C40A C41A 0.0100 0.1585 -0.0067
C41A C42A 0.0100 0.0511 0.0139
C42A C43A 0.0100 0.0559 0.0036
O9B C40B 0.0100 0.0973 0.0076
O9B C41B 0.0100 0.0758 0.0152
O9B C42B 0.0100 0.1589 0.0214
O9B C43B 0.0100 0.1162 -0.0143
C40B C41B 0.0100 0.0804 0.0077
C41B C42B 0.0100 0.1088 -0.0222
C42B C43B 0.0100 0.0957 -0.0012

loop_
_restr_u_similar_atom_site_label_1
_restr_u_similar_atom_site_label_2
_restr_u_similar_weight_param
N4 C38 0.0200
C38 C39 0.0100
O9A C41A 0.0400
O9A C42A 0.0400
C40A C41A 0.0400
C42A C43A 0.0400
O9B C41B 0.0400
O9B C42B 0.0400
C40B C41B 0.0400
C42B C43B 0.0400
